data_7048284
loop_
_publ_author_name
'Rodr\'iguez-Rey, Jos\'e Luis'
'Esteban-G\'omez, David'
'Platas-Iglesias, Carlos'
'Sousa-Pedrares, Antonio'

_publ_section_title
;
 Electronic versus steric control in palladium complexes of carboranyl
 phosphine-iminophosphorane ligands.
;
_journal_issue 2
_journal_name_full 'Dalton transactions (Cambridge, England : 2003)'
_journal_page_first 486
_journal_page_last 503
_journal_paper_doi 10.1039/c8dt04006k
_journal_volume 48
_journal_year 2019
_chemical_formula_sum 'C29.2 H36.3 B10 Cl2 N2.1 P2 Pd'
_chemical_formula_weight 764.04
_space_group_crystal_system triclinic
_space_group_IT_number 2
_space_group_name_Hall '-P 1'
_space_group_name_H-M_alt 'P -1'
_symmetry_space_group_name_Hall '-P 1'
_symmetry_space_group_name_H-M 'P -1'
_atom_sites_solution_hydrogens mixed
_audit_creation_method SHELXL-2014/7
_audit_update_record
;
2018-07-12 deposited with the CCDC.
2018-11-30 downloaded from the CCDC.
;
_cell_angle_alpha 90.742(2)
_cell_angle_beta 100.401(2)
_cell_angle_gamma 109.907(2)
_cell_formula_units_Z 4
_cell_length_a 14.3478(5)
_cell_length_b 15.2150(6)
_cell_length_c 17.8257(6)
_cell_measurement_reflns_used 1988
_cell_measurement_temperature 100(2)
_cell_measurement_theta_max 25.16
_cell_measurement_theta_min 2.16
_cell_volume 3587.1(2)
_computing_cell_refinement 'BRUKER APEX2'
_computing_data_collection 'BRUKER APEX2'
_computing_data_reduction 'Bruker SAINT'
_computing_structure_refinement 'SHELXL-2014/7 (Sheldrick, 2014)'
_computing_structure_solution SHELXT-2014
_diffrn_ambient_temperature 100(2)
_diffrn_measured_fraction_theta_full 0.999
_diffrn_measured_fraction_theta_max 0.998
_diffrn_measurement_device_type 'Bruker Kappa APEXII CCD'
_diffrn_measurement_method 'omega and phi scans'
_diffrn_radiation_type MoK\a
_diffrn_radiation_wavelength 0.71073
_diffrn_reflns_av_R_equivalents 0.0726
_diffrn_reflns_av_unetI/netI 0.0784
_diffrn_reflns_Laue_measured_fraction_full 0.999
_diffrn_reflns_Laue_measured_fraction_max 0.998
_diffrn_reflns_limit_h_max 17
_diffrn_reflns_limit_h_min -17
_diffrn_reflns_limit_k_max 19
_diffrn_reflns_limit_k_min -19
_diffrn_reflns_limit_l_max 22
_diffrn_reflns_limit_l_min -22
_diffrn_reflns_number 56187
_diffrn_reflns_point_group_measured_fraction_full 0.999
_diffrn_reflns_point_group_measured_fraction_max 0.998
_diffrn_reflns_theta_full 25.242
_diffrn_reflns_theta_max 26.371
_diffrn_reflns_theta_min 1.428
_exptl_absorpt_coefficient_mu 0.781
_exptl_absorpt_correction_T_max 0.9546
_exptl_absorpt_correction_T_min 0.7202
_exptl_absorpt_correction_type multi-scan
_exptl_absorpt_process_details
;
 Sheldrick, G.M. SADABS: Program for absorption correction
 using area detector data. University of G\"ottingen, Germany, 1996.
;
_exptl_crystal_colour orange
_exptl_crystal_density_diffrn 1.415
_exptl_crystal_description Needle
_exptl_crystal_F_000 1545
_exptl_crystal_size_max 0.450
_exptl_crystal_size_mid 0.120
_exptl_crystal_size_min 0.060
_refine_diff_density_max 0.553
_refine_diff_density_min -0.637
_refine_diff_density_rms 0.104
_refine_ls_extinction_method none
_refine_ls_goodness_of_fit_ref 1.010
_refine_ls_hydrogen_treatment mixed
_refine_ls_matrix_type full
_refine_ls_number_parameters 926
_refine_ls_number_reflns 14618
_refine_ls_number_restraints 62
_refine_ls_restrained_S_all 1.008
_refine_ls_R_factor_all 0.0705
_refine_ls_R_factor_gt 0.0423
_refine_ls_shift/su_max 0.001
_refine_ls_shift/su_mean 0.000
_refine_ls_structure_factor_coef Fsqd
_refine_ls_weighting_details 'w=1/[\s^2^(Fo^2^)+(0.0243P)^2^+2.3338P] where P=(Fo^2^+2Fc^2^)/3'
_refine_ls_weighting_scheme calc
_refine_ls_wR_factor_gt 0.0766
_refine_ls_wR_factor_ref 0.0867
_reflns_Friedel_coverage 0.000
_reflns_number_gt 10714
_reflns_number_total 14618
_reflns_threshold_expression 'I > 2\s(I)'
_cod_data_source_file c8dt04006k2.cif
_cod_data_source_block Pd1
_cod_depositor_comments 'Adding full bibliography for 7048284--7048289.cif.'
_cod_original_formula_sum 'C29.20 H36.30 B10 Cl2 N2.10 P2 Pd'
_cod_database_code 7048284
_shelx_shelxl_version_number 2014/7
_shelx_space_group_comment
;
The symmetry employed for this shelxl refinement is uniquely defined
by the following loop, which should always be used as a source of
symmetry information in preference to the above space-group names.
They are only intended as comments.
;
_shelx_estimated_absorpt_t_min 0.720
_shelx_estimated_absorpt_t_max 0.955

loop_
_space_group_symop_operation_xyz
'x, y, z'
'-x, -y, -z'

loop_
_atom_site_label
_atom_site_type_symbol
_atom_site_fract_x
_atom_site_fract_y
_atom_site_fract_z
_atom_site_U_iso_or_equiv
_atom_site_adp_type
_atom_site_occupancy
_atom_site_site_symmetry_order
_atom_site_calc_flag
_atom_site_refinement_flags_posn
_atom_site_refinement_flags_adp
_atom_site_refinement_flags_occupancy
_atom_site_disorder_assembly
_atom_site_disorder_group
Pd1 Pd 0.27138(2) 0.85343(2) 0.74329(2) 0.01316(7) Uani 1 1 d . . . . .
Cl1 Cl 0.14128(6) 0.72973(6) 0.67404(5) 0.0237(2) Uani 1 1 d . . . . .
Cl2 Cl 0.36389(6) 0.75372(6) 0.78325(5) 0.01569(19) Uani 1 1 d . . . . .
P1 P 0.32853(6) 1.03133(6) 0.84061(5) 0.0125(2) Uani 1 1 d . . . . .
P2 P 0.17307(7) 0.93826(7) 0.71123(5) 0.0180(2) Uani 1 1 d . . . . .
N1 N 0.38876(19) 0.97387(19) 0.80367(15) 0.0114(6) Uani 1 1 d . . . . .
B3 B 0.4921(3) 0.9552(3) 0.6981(2) 0.0196(10) Uani 1 1 d . . . . .
H3 H 0.4287 0.8941 0.6651 0.024 Uiso 1 1 calc R U . . .
B4 B 0.4919(3) 1.0702(3) 0.6935(2) 0.0204(10) Uani 1 1 d . . . . .
H4 H 0.4289 1.0865 0.6564 0.024 Uiso 1 1 calc R U . . .
B5 B 0.5520(3) 1.1314(3) 0.7845(2) 0.0170(9) Uani 1 1 d . . . . .
H5 H 0.5288 1.1877 0.8079 0.020 Uiso 1 1 calc R U . . .
B6 B 0.5922(3) 1.0534(3) 0.8449(2) 0.0165(9) Uani 1 1 d . . . . .
H6 H 0.5949 1.0569 0.9080 0.020 Uiso 1 1 calc R U . . .
B7 B 0.6190(3) 0.9591(3) 0.7148(2) 0.0254(11) Uani 1 1 d . . . . .
H7 H 0.6399 0.9008 0.6922 0.030 Uiso 1 1 calc R U . . .
B8 B 0.5807(3) 1.0369(3) 0.6542(2) 0.0229(10) Uani 1 1 d . . . . .
H8 H 0.5774 1.0311 0.5910 0.027 Uiso 1 1 calc R U . . .
B9 B 0.6180(3) 1.1470(3) 0.7072(2) 0.0203(10) Uani 1 1 d . . . . .
H9 H 0.6394 1.2145 0.6791 0.024 Uiso 1 1 calc R U . . .
B10 B 0.6804(3) 1.1372(3) 0.8014(2) 0.0219(10) Uani 1 1 d . . . . .
H10 H 0.7426 1.1983 0.8356 0.026 Uiso 1 1 calc R U . . .
B11 B 0.6820(3) 1.0212(3) 0.8059(3) 0.0234(10) Uani 1 1 d . . . . .
H11 H 0.7444 1.0044 0.8431 0.028 Uiso 1 1 calc R U . . .
B12 B 0.6979(3) 1.0782(3) 0.7205(2) 0.0218(10) Uani 1 1 d . . . . .
H12 H 0.7720 1.1000 0.7012 0.026 Uiso 1 1 calc R U . . .
C1 C 0.4797(2) 1.0148(2) 0.77655(18) 0.0132(8) Uani 1 1 d . . . . .
C2 C 0.5573(3) 0.9525(3) 0.7880(2) 0.0177(8) Uani 1 1 d . . . . .
C3 C 0.2422(2) 1.0539(2) 0.76254(18) 0.0142(8) Uani 1 1 d . . . . .
H3A H 0.2794 1.0984 0.7290 0.017 Uiso 1 1 calc R U . . .
H3B H 0.1956 1.0798 0.7819 0.017 Uiso 1 1 calc R U . . .
C4 C 0.3968(2) 1.1377(2) 0.90080(18) 0.0133(8) Uani 1 1 d . . . . .
C5 C 0.4561(3) 1.1311(3) 0.97076(19) 0.0200(8) Uani 1 1 d . . . . .
H5A H 0.4635 1.0730 0.9832 0.024 Uiso 1 1 calc R U . . .
C6 C 0.5038(3) 1.2102(3) 1.0215(2) 0.0241(9) Uani 1 1 d . . . . .
H6A H 0.5454 1.2067 1.0685 0.029 Uiso 1 1 calc R U . . .
C7 C 0.4913(3) 1.2936(3) 1.0040(2) 0.0232(9) Uani 1 1 d . . . . .
H7A H 0.5246 1.3475 1.0390 0.028 Uiso 1 1 calc R U . . .
C8 C 0.4308(3) 1.2997(3) 0.9363(2) 0.0210(9) Uani 1 1 d . . . . .
H8A H 0.4209 1.3572 0.9254 0.025 Uiso 1 1 calc R U . . .
C9 C 0.3844(3) 1.2217(3) 0.88388(19) 0.0171(8) Uani 1 1 d . . . . .
H9A H 0.3442 1.2263 0.8365 0.021 Uiso 1 1 calc R U . . .
C10 C 0.2573(2) 0.9555(3) 0.90195(19) 0.0173(8) Uani 1 1 d . . . . .
C11 C 0.2778(3) 0.8770(3) 0.92668(19) 0.0194(8) Uani 1 1 d . . . . .
H11A H 0.3289 0.8604 0.9095 0.023 Uiso 1 1 calc R U . . .
C12 C 0.2234(3) 0.8229(3) 0.9765(2) 0.0281(10) Uani 1 1 d . . . . .
H12A H 0.2383 0.7697 0.9944 0.034 Uiso 1 1 calc R U . . .
C13 C 0.1475(3) 0.8456(3) 1.0004(2) 0.0348(11) Uani 1 1 d . . . . .
H13 H 0.1078 0.8059 1.0322 0.042 Uiso 1 1 calc R U . . .
C14 C 0.1290(3) 0.9258(3) 0.9782(3) 0.0424(12) Uani 1 1 d . . . . .
H14 H 0.0784 0.9424 0.9964 0.051 Uiso 1 1 calc R U . . .
C15 C 0.1845(3) 0.9821(3) 0.9294(2) 0.0322(10) Uani 1 1 d . . . . .
H15 H 0.1731 1.0380 0.9148 0.039 Uiso 1 1 calc R U . . .
C16 C 0.0554(3) 0.9025(3) 0.7497(3) 0.0159(10) Uani 0.85 1 d . . P A 1
C17 C -0.0050(3) 0.9577(3) 0.7364(3) 0.0260(11) Uani 0.85 1 d . . P A 1
H17 H 0.0128 1.0094 0.7060 0.031 Uiso 0.85 1 calc R U P A 1
C18 C -0.0913(3) 0.9371(4) 0.7676(3) 0.0370(13) Uani 0.85 1 d . . P A 1
H18 H -0.1328 0.9744 0.7579 0.044 Uiso 0.85 1 calc R U P A 1
C19 C -0.1170(3) 0.8626(4) 0.8128(3) 0.0360(14) Uani 0.85 1 d . . P A 1
H19 H -0.1751 0.8495 0.8352 0.043 Uiso 0.85 1 calc R U P A 1
C20 C -0.0575(3) 0.8074(4) 0.8250(3) 0.0305(13) Uani 0.85 1 d . . P A 1
H20 H -0.0757 0.7555 0.8551 0.037 Uiso 0.85 1 calc R U P A 1
C21 C 0.0286(4) 0.8271(4) 0.7937(4) 0.0239(12) Uani 0.85 1 d . . P A 1
H21 H 0.0690 0.7888 0.8026 0.029 Uiso 0.85 1 calc R U P A 1
C16A C 0.0544(10) 0.8974(14) 0.7179(10) 0.010(8) Uani 0.15 1 d G U P A 2
C17A C -0.0080(12) 0.9471(11) 0.6901(9) 0.022(7) Uani 0.15 1 d G U P A 2
H17A H 0.0136 0.9957 0.6574 0.027 Uiso 0.15 1 calc R U P A 2
C18A C -0.1020(11) 0.9258(11) 0.7102(9) 0.017(5) Uani 0.15 1 d G U P A 2
H18A H -0.1447 0.9598 0.6912 0.021 Uiso 0.15 1 calc R U P A 2
C19A C -0.1336(10) 0.8547(12) 0.7580(9) 0.016(5) Uani 0.15 1 d G U P A 2
H19A H -0.1979 0.8401 0.7717 0.019 Uiso 0.15 1 calc R U P A 2
C20A C -0.0712(14) 0.8050(12) 0.7858(9) 0.021(8) Uani 0.15 1 d G U P A 2
H20A H -0.0927 0.7564 0.8185 0.025 Uiso 0.15 1 calc R U P A 2
C21A C 0.0229(13) 0.8263(14) 0.7658(10) 0.011(9) Uani 0.15 1 d G U P A 2
H21A H 0.0655 0.7923 0.7848 0.013 Uiso 0.15 1 calc R U P A 2
C22 C 0.1417(3) 0.9502(3) 0.6109(2) 0.0254(9) Uani 1 1 d . . . . .
C23 C 0.2074(3) 1.0112(4) 0.5735(2) 0.0525(15) Uani 1 1 d . . . . .
H23 H 0.2678 1.0557 0.6022 0.063 Uiso 1 1 calc R U . . .
C24 C 0.1879(4) 1.0100(5) 0.4937(3) 0.075(2) Uani 1 1 d . . . . .
H24 H 0.2340 1.0527 0.4676 0.090 Uiso 1 1 calc R U . . .
C25 C 0.0974(4) 0.9433(4) 0.4538(3) 0.0579(16) Uani 1 1 d . . . . .
H25 H 0.0847 0.9375 0.3994 0.069 Uiso 1 1 calc R U . . .
C26 C 0.0276(4) 0.8867(3) 0.4910(3) 0.0489(14) Uani 1 1 d . . . . .
H26 H -0.0358 0.8463 0.4629 0.059 Uiso 1 1 calc R U . . .
C27 C 0.0491(3) 0.8883(3) 0.5692(2) 0.0418(12) Uani 1 1 d . . . . .
H27 H 0.0014 0.8476 0.5953 0.050 Uiso 1 1 calc R U . . .
H2 H 0.535(3) 0.899(3) 0.812(2) 0.050 Uiso 1 1 d . U . . .
Pd2 Pd 0.26284(2) 0.34368(2) 0.67937(2) 0.01181(7) Uani 1 1 d . . . . .
Cl3 Cl 0.13450(6) 0.21567(6) 0.70362(5) 0.01778(19) Uani 1 1 d . . . . .
Cl4 Cl 0.35777(7) 0.24826(6) 0.65813(5) 0.0228(2) Uani 1 1 d . . . . .
P101 P 0.30960(6) 0.52062(6) 0.60247(5) 0.0125(2) Uani 1 1 d . . . . .
P102 P 0.17505(6) 0.43219(6) 0.70417(5) 0.01178(19) Uani 1 1 d . . . . .
N101 N 0.37420(19) 0.4667(2) 0.65475(15) 0.0127(6) Uani 1 1 d . . . . .
B103 B 0.5780(3) 0.5504(3) 0.6738(3) 0.0245(11) Uani 1 1 d . . . . .
H103 H 0.5806 0.5527 0.6114 0.029 Uiso 1 1 calc R U . . .
B104 B 0.5357(3) 0.6275(3) 0.7229(2) 0.0219(10) Uani 1 1 d . . . . .
H104 H 0.5110 0.6823 0.6928 0.026 Uiso 1 1 calc R U . . .
B105 B 0.4750(3) 0.5674(3) 0.7959(2) 0.0171(9) Uani 1 1 d . . . . .
H105 H 0.4108 0.5825 0.8139 0.020 Uiso 1 1 calc R U . . .
B106 B 0.4793(3) 0.4527(3) 0.7909(2) 0.0207(10) Uani 1 1 d . . . . .
H106 H 0.4172 0.3909 0.8048 0.025 Uiso 1 1 calc R U . . .
B107 B 0.6688(3) 0.5216(4) 0.7403(3) 0.0316(12) Uani 1 1 d . . . . .
H107 H 0.7324 0.5055 0.7220 0.038 Uiso 1 1 calc R U . . .
B108 B 0.6643(3) 0.6363(4) 0.7437(3) 0.0303(12) Uani 1 1 d . . . . .
H108 H 0.7253 0.6974 0.7277 0.036 Uiso 1 1 calc R U . . .
B109 B 0.6017(3) 0.6473(4) 0.8199(2) 0.0253(11) Uani 1 1 d . . . . .
H109 H 0.6216 0.7154 0.8544 0.030 Uiso 1 1 calc R U . . .
B110 B 0.5668(3) 0.5380(3) 0.8620(2) 0.0233(10) Uani 1 1 d . . . . .
H110 H 0.5637 0.5336 0.9243 0.028 Uiso 1 1 calc R U . . .
B111 B 0.6076(3) 0.4604(4) 0.8121(3) 0.0281(11) Uani 1 1 d . . . . .
H111 H 0.6305 0.4038 0.8406 0.034 Uiso 1 1 calc R U . . .
B112 B 0.6833(3) 0.5815(4) 0.8299(3) 0.0329(13) Uani 1 1 d . . . . .
H112 H 0.7575 0.6065 0.8713 0.039 Uiso 1 1 calc R U . . .
C101 C 0.4660(2) 0.5101(2) 0.70930(19) 0.0149(8) Uani 1 1 d . . . . .
C102 C 0.5455(3) 0.4509(3) 0.7206(2) 0.0237(9) Uani 1 1 d . . . . .
C103 C 0.2241(2) 0.5413(2) 0.65715(19) 0.0142(8) Uani 1 1 d . . . . .
H10A H 0.1683 0.5543 0.6233 0.017 Uiso 1 1 calc R U . . .
H10B H 0.2600 0.5952 0.6957 0.017 Uiso 1 1 calc R U . . .
C104 C 0.3745(2) 0.6267(2) 0.56311(18) 0.0139(8) Uani 1 1 d . . . . .
C105 C 0.4384(3) 0.6225(3) 0.51405(19) 0.0215(9) Uani 1 1 d . . . . .
H10C H 0.4491 0.5654 0.5047 0.026 Uiso 1 1 calc R U . . .
C106 C 0.4864(3) 0.7010(3) 0.4789(2) 0.0280(10) Uani 1 1 d . . . . .
H10D H 0.5317 0.6987 0.4466 0.034 Uiso 1 1 calc R U . . .
C107 C 0.4680(3) 0.7831(3) 0.4912(2) 0.0302(10) Uani 1 1 d . . . . .
H10E H 0.5011 0.8374 0.4674 0.036 Uiso 1 1 calc R U . . .
C108 C 0.4022(3) 0.7868(3) 0.53738(19) 0.0230(9) Uani 1 1 d . . . . .
H10F H 0.3886 0.8430 0.5439 0.028 Uiso 1 1 calc R U . . .
C109 C 0.3555(3) 0.7090(2) 0.57466(18) 0.0164(8) Uani 1 1 d . . . . .
H10G H 0.3112 0.7121 0.6075 0.020 Uiso 1 1 calc R U . . .
C110 C 0.2381(2) 0.4432(3) 0.51958(18) 0.0151(8) Uani 1 1 d . . . . .
C111 C 0.1637(3) 0.4679(3) 0.4719(2) 0.0225(9) Uani 1 1 d . . . . .
H11B H 0.1493 0.5217 0.4857 0.027 Uiso 1 1 calc R U . . .
C112 C 0.1111(3) 0.4138(3) 0.4044(2) 0.0319(11) Uani 1 1 d . . . . .
H11C H 0.0603 0.4301 0.3721 0.038 Uiso 1 1 calc R U . . .
C113 C 0.1326(3) 0.3365(3) 0.3845(2) 0.0339(11) Uani 1 1 d . . . . .
H113 H 0.0960 0.2992 0.3384 0.041 Uiso 1 1 calc R U . . .
C114 C 0.2065(3) 0.3121(3) 0.4305(2) 0.0291(10) Uani 1 1 d . . . . .
H114 H 0.2212 0.2588 0.4158 0.035 Uiso 1 1 calc R U . . .
C115 C 0.2595(3) 0.3656(3) 0.4983(2) 0.0201(8) Uani 1 1 d . . . . .
H115 H 0.3105 0.3488 0.5301 0.024 Uiso 1 1 calc R U . . .
C116 C 0.1959(2) 0.4649(2) 0.80505(18) 0.0127(7) Uani 1 1 d . . . . .
C117 C 0.1952(2) 0.5510(3) 0.8314(2) 0.0195(8) Uani 1 1 d . . . . .
H117 H 0.1805 0.5933 0.7964 0.023 Uiso 1 1 calc R U . . .
C118 C 0.2164(3) 0.5742(3) 0.9098(2) 0.0299(10) Uani 1 1 d . . . . .
H118 H 0.2170 0.6332 0.9282 0.036 Uiso 1 1 calc R U . . .
C119 C 0.2366(3) 0.5133(3) 0.9611(2) 0.0343(11) Uani 1 1 d . . . . .
H119 H 0.2510 0.5305 1.0145 0.041 Uiso 1 1 calc R U . . .
C120 C 0.2358(3) 0.4269(3) 0.9349(2) 0.0309(10) Uani 1 1 d . . . . .
H120 H 0.2484 0.3842 0.9703 0.037 Uiso 1 1 calc R U . . .
C121 C 0.2167(2) 0.4029(3) 0.8574(2) 0.0202(9) Uani 1 1 d . . . . .
H121 H 0.2177 0.3443 0.8395 0.024 Uiso 1 1 calc R U . . .
C122 C 0.0389(2) 0.3870(2) 0.66835(19) 0.0145(8) Uani 1 1 d . . . . .
C123 C 0.0017(2) 0.3453(3) 0.59408(19) 0.0193(8) Uani 1 1 d . . . . .
H123 H 0.0468 0.3410 0.5624 0.023 Uiso 1 1 calc R U . . .
C124 C -0.1014(3) 0.3100(3) 0.5668(2) 0.0234(9) Uani 1 1 d . . . . .
H124 H -0.1271 0.2832 0.5155 0.028 Uiso 1 1 calc R U . . .
C125 C -0.1675(3) 0.3134(3) 0.6134(2) 0.0260(9) Uani 1 1 d . . . . .
H125 H -0.2384 0.2878 0.5946 0.031 Uiso 1 1 calc R U . . .
C126 C -0.1303(3) 0.3539(3) 0.6871(2) 0.0263(10) Uani 1 1 d . . . . .
H126 H -0.1757 0.3565 0.7191 0.032 Uiso 1 1 calc R U . . .
C127 C -0.0265(3) 0.3912(3) 0.7150(2) 0.0207(9) Uani 1 1 d . . . . .
H127 H -0.0009 0.4194 0.7658 0.025 Uiso 1 1 calc R U . . .
H102 H 0.524(3) 0.393(3) 0.692(2) 0.025 Uiso 1 1 d . U . . .
N1S N 0.9216(4) 0.3927(4) 0.9222(3) 0.0811(18) Uani 1 1 d . . . . .
C1S C 0.9359(4) 0.4654(5) 0.9068(4) 0.0625(18) Uani 1 1 d . . . . .
C2S C 0.9544(4) 0.5621(4) 0.8862(4) 0.081(2) Uani 1 1 d . . . . .
H2S1 H 0.9321 0.5620 0.8308 0.122 Uiso 1 1 calc R U . . .
H2S2 H 1.0268 0.5985 0.9006 0.122 Uiso 1 1 calc R U . . .
H2S3 H 0.9166 0.5905 0.9132 0.122 Uiso 1 1 calc R U . . .
N2S N 1.1041(4) 0.1678(4) 0.9325(4) 0.0660(17) Uani 0.8 1 d D . P B 1
C3S C 1.0455(5) 0.1819(4) 0.8870(4) 0.0380(14) Uani 0.8 1 d D . P B 1
C4S C 0.9722(3) 0.2049(3) 0.8331(2) 0.0381(11) Uani 0.8 1 d D . P B 1
H4S1 H 0.9630 0.2609 0.8533 0.057 Uiso 0.8 1 calc R U P B 1
H4S2 H 0.9077 0.1524 0.8244 0.057 Uiso 0.8 1 calc R U P B 1
H4S3 H 0.9957 0.2171 0.7847 0.057 Uiso 0.8 1 calc R U P B 1
N2A N 0.9959(12) 0.0624(12) 0.8892(10) 0.036(4) Uani 0.2 1 d D U P C 2
C3A C 0.9884(17) 0.1264(13) 0.8651(12) 0.030(5) Uani 0.2 1 d D U P C 2
C4A C 0.9722(3) 0.2049(3) 0.8331(2) 0.0381(11) Uani 0.2 1 d . U P C 2
H4A1 H 0.9680 0.1992 0.7777 0.057 Uiso 0.2 1 calc R U P C 2
H4A2 H 1.0284 0.2618 0.8557 0.057 Uiso 0.2 1 calc R U P C 2
H4A3 H 0.9088 0.2085 0.8436 0.057 Uiso 0.2 1 calc R U P C 2
N3S N 1.1225(13) 0.2672(13) 1.0257(10) 0.040(5) Uani 0.2 1 d . . P D 2
C5S C 1.1613(15) 0.2102(15) 1.0345(11) 0.028(5) Uani 0.2 1 d . U P D 2
C6S C 1.2077(15) 0.1410(15) 1.0481(13) 0.039(6) Uani 0.2 1 d . . P D 2
H6S1 H 1.2664 0.1647 1.0903 0.058 Uiso 0.2 1 calc R U P D 2
H6S2 H 1.2297 0.1272 1.0018 0.058 Uiso 0.2 1 calc R U P D 2
H6S3 H 1.1590 0.0837 1.0617 0.058 Uiso 0.2 1 calc R U P D 2

loop_
_atom_site_aniso_label
_atom_site_aniso_U_11
_atom_site_aniso_U_22
_atom_site_aniso_U_33
_atom_site_aniso_U_23
_atom_site_aniso_U_13
_atom_site_aniso_U_12
Pd1 0.01106(14) 0.01020(15) 0.01676(15) 0.00098(11) -0.00080(11) 0.00364(11)
Cl1 0.0164(5) 0.0145(5) 0.0340(5) -0.0049(4) -0.0080(4) 0.0043(4)
Cl2 0.0173(4) 0.0129(5) 0.0170(4) 0.0013(4) -0.0001(3) 0.0071(4)
P1 0.0112(4) 0.0117(5) 0.0156(5) 0.0037(4) 0.0040(4) 0.0046(4)
P2 0.0128(5) 0.0120(5) 0.0260(5) 0.0017(4) -0.0035(4) 0.0041(4)
N1 0.0074(14) 0.0103(16) 0.0168(15) 0.0013(12) 0.0029(11) 0.0030(12)
B3 0.020(2) 0.022(3) 0.019(2) 0.0003(19) 0.0087(18) 0.0076(19)
B4 0.022(2) 0.025(3) 0.016(2) 0.0081(19) 0.0070(18) 0.008(2)
B5 0.015(2) 0.016(2) 0.018(2) -0.0005(18) 0.0048(17) 0.0027(18)
B6 0.010(2) 0.020(2) 0.018(2) -0.0027(18) -0.0015(16) 0.0054(18)
B7 0.028(2) 0.029(3) 0.023(2) -0.001(2) 0.014(2) 0.011(2)
B8 0.019(2) 0.029(3) 0.018(2) 0.002(2) 0.0070(18) 0.003(2)
B9 0.019(2) 0.021(3) 0.020(2) 0.0052(19) 0.0107(18) 0.0028(19)
B10 0.017(2) 0.026(3) 0.022(2) 0.006(2) 0.0070(18) 0.005(2)
B11 0.012(2) 0.030(3) 0.031(3) 0.006(2) 0.0065(18) 0.010(2)
B12 0.019(2) 0.023(3) 0.026(2) 0.004(2) 0.0128(19) 0.008(2)
C1 0.0110(17) 0.016(2) 0.0132(18) -0.0007(15) 0.0045(14) 0.0041(15)
C2 0.0161(19) 0.018(2) 0.023(2) 0.0030(17) 0.0063(15) 0.0101(17)
C3 0.0131(17) 0.012(2) 0.0177(19) 0.0032(15) 0.0018(14) 0.0046(15)
C4 0.0139(17) 0.015(2) 0.0138(18) 0.0018(15) 0.0076(14) 0.0060(15)
C5 0.024(2) 0.021(2) 0.020(2) 0.0031(17) 0.0044(16) 0.0131(17)
C6 0.028(2) 0.036(3) 0.0122(19) -0.0055(18) -0.0018(16) 0.0196(19)
C7 0.027(2) 0.023(2) 0.018(2) -0.0087(17) 0.0024(16) 0.0071(18)
C8 0.030(2) 0.017(2) 0.020(2) 0.0010(17) 0.0091(17) 0.0113(18)
C9 0.0187(19) 0.019(2) 0.0125(18) 0.0032(16) 0.0010(15) 0.0059(16)
C10 0.0153(18) 0.020(2) 0.0172(19) 0.0050(16) 0.0062(15) 0.0057(16)
C11 0.026(2) 0.017(2) 0.0155(19) 0.0009(16) 0.0020(16) 0.0080(17)
C12 0.051(3) 0.018(2) 0.014(2) 0.0011(17) 0.0058(18) 0.010(2)
C13 0.036(2) 0.032(3) 0.032(2) 0.012(2) 0.018(2) 0.000(2)
C14 0.033(2) 0.057(3) 0.052(3) 0.023(3) 0.028(2) 0.024(2)
C15 0.025(2) 0.036(3) 0.048(3) 0.022(2) 0.0201(19) 0.020(2)
C16 0.007(2) 0.016(3) 0.020(3) -0.002(2) -0.0016(18) -0.0007(18)
C17 0.018(2) 0.019(3) 0.042(3) 0.008(2) 0.006(2) 0.008(2)
C18 0.021(3) 0.039(4) 0.060(4) 0.005(3) 0.015(2) 0.018(2)
C19 0.017(3) 0.038(4) 0.051(4) -0.006(3) 0.019(2) 0.001(2)
C20 0.023(3) 0.021(3) 0.039(4) 0.004(2) 0.015(2) -0.006(2)
C21 0.020(3) 0.018(3) 0.031(4) 0.002(2) 0.002(2) 0.003(2)
C16A 0.011(8) 0.009(9) 0.009(9) 0.001(5) 0.000(5) 0.004(5)
C17A 0.022(8) 0.022(8) 0.023(8) 0.002(5) 0.005(5) 0.008(5)
C18A 0.015(7) 0.018(7) 0.021(7) 0.003(5) 0.003(5) 0.007(5)
C19A 0.014(7) 0.017(7) 0.015(7) 0.001(5) 0.006(5) 0.003(5)
C20A 0.021(9) 0.021(9) 0.019(9) 0.004(5) 0.006(5) 0.005(5)
C21A 0.010(9) 0.011(10) 0.010(10) 0.000(5) 0.000(5) 0.002(5)
C22 0.032(2) 0.020(2) 0.024(2) 0.0021(18) -0.0081(18) 0.0154(19)
C23 0.037(3) 0.085(4) 0.022(2) 0.002(3) -0.010(2) 0.012(3)
C24 0.053(3) 0.129(6) 0.034(3) 0.024(3) -0.002(3) 0.025(4)
C25 0.066(4) 0.094(5) 0.018(3) -0.011(3) -0.015(3) 0.047(4)
C26 0.055(3) 0.033(3) 0.047(3) -0.008(2) -0.022(3) 0.017(3)
C27 0.042(3) 0.034(3) 0.034(3) 0.000(2) -0.019(2) 0.008(2)
Pd2 0.01188(14) 0.01181(15) 0.01432(14) 0.00493(11) 0.00610(10) 0.00548(11)
Cl3 0.0160(4) 0.0143(5) 0.0256(5) 0.0084(4) 0.0083(4) 0.0060(4)
Cl4 0.0284(5) 0.0198(5) 0.0325(5) 0.0139(4) 0.0213(4) 0.0160(4)
P101 0.0118(4) 0.0125(5) 0.0141(5) 0.0044(4) 0.0049(4) 0.0040(4)
P102 0.0102(4) 0.0119(5) 0.0144(5) 0.0035(4) 0.0052(4) 0.0039(4)
N101 0.0111(14) 0.0154(17) 0.0137(15) 0.0054(12) 0.0057(12) 0.0052(12)
B103 0.012(2) 0.036(3) 0.025(2) 0.006(2) 0.0088(18) 0.005(2)
B104 0.014(2) 0.022(3) 0.024(2) 0.0096(19) 0.0052(18) -0.0024(19)
B105 0.015(2) 0.019(2) 0.015(2) 0.0011(18) 0.0021(17) 0.0036(18)
B106 0.016(2) 0.029(3) 0.022(2) 0.008(2) 0.0061(18) 0.012(2)
B107 0.011(2) 0.055(4) 0.029(3) 0.004(2) 0.0037(19) 0.012(2)
B108 0.013(2) 0.046(3) 0.025(3) 0.004(2) 0.0040(19) 0.001(2)
B109 0.015(2) 0.035(3) 0.019(2) 0.006(2) -0.0003(18) 0.002(2)
B110 0.015(2) 0.031(3) 0.021(2) 0.004(2) 0.0025(18) 0.005(2)
B111 0.021(2) 0.045(3) 0.026(3) 0.008(2) 0.0014(19) 0.022(2)
B112 0.013(2) 0.054(4) 0.030(3) 0.007(2) 0.0023(19) 0.011(2)
C101 0.0115(17) 0.016(2) 0.0160(19) 0.0060(15) 0.0031(14) 0.0037(15)
C102 0.018(2) 0.038(3) 0.021(2) 0.0029(18) 0.0031(16) 0.0163(19)
C103 0.0154(18) 0.015(2) 0.0181(19) 0.0054(15) 0.0082(14) 0.0096(15)
C104 0.0102(17) 0.015(2) 0.0130(18) 0.0031(15) 0.0015(14) 0.0000(15)
C105 0.020(2) 0.025(2) 0.020(2) 0.0079(17) 0.0079(16) 0.0073(17)
C106 0.023(2) 0.037(3) 0.021(2) 0.0089(19) 0.0108(17) 0.0019(19)
C107 0.031(2) 0.030(3) 0.015(2) 0.0068(18) 0.0002(17) -0.006(2)
C108 0.033(2) 0.013(2) 0.015(2) -0.0002(16) -0.0006(17) 0.0009(18)
C109 0.0191(19) 0.017(2) 0.0095(18) 0.0021(15) 0.0015(14) 0.0022(16)
C110 0.0114(17) 0.017(2) 0.0128(18) 0.0044(15) 0.0037(14) -0.0011(15)
C111 0.0180(19) 0.024(2) 0.023(2) 0.0082(17) 0.0014(16) 0.0053(17)
C112 0.021(2) 0.037(3) 0.026(2) 0.013(2) -0.0036(18) -0.001(2)
C113 0.031(2) 0.030(3) 0.023(2) -0.003(2) -0.0018(18) -0.008(2)
C114 0.041(3) 0.017(2) 0.024(2) -0.0022(18) 0.0104(19) 0.0021(19)
C115 0.021(2) 0.019(2) 0.018(2) 0.0035(16) 0.0044(16) 0.0034(17)
C116 0.0095(17) 0.013(2) 0.0150(18) 0.0006(15) 0.0041(14) 0.0018(15)
C117 0.0160(19) 0.017(2) 0.023(2) 0.0003(16) 0.0089(15) 0.0000(16)
C118 0.025(2) 0.027(3) 0.029(2) -0.012(2) 0.0084(18) -0.0015(19)
C119 0.025(2) 0.058(3) 0.017(2) -0.004(2) 0.0047(17) 0.012(2)
C120 0.029(2) 0.050(3) 0.022(2) 0.006(2) 0.0058(18) 0.024(2)
C121 0.0186(19) 0.026(2) 0.020(2) 0.0006(17) 0.0059(16) 0.0116(17)
C122 0.0154(18) 0.012(2) 0.0185(19) 0.0067(15) 0.0051(15) 0.0069(15)
C123 0.0139(18) 0.023(2) 0.019(2) 0.0022(17) 0.0061(15) 0.0025(16)
C124 0.019(2) 0.027(2) 0.019(2) 0.0035(17) -0.0023(16) 0.0046(18)
C125 0.0100(18) 0.030(3) 0.034(2) 0.0089(19) 0.0021(17) 0.0024(17)
C126 0.0141(19) 0.036(3) 0.032(2) 0.0057(19) 0.0098(17) 0.0099(18)
C127 0.0172(19) 0.027(2) 0.020(2) 0.0047(17) 0.0051(15) 0.0089(17)
N1S 0.095(4) 0.057(4) 0.085(4) -0.021(3) 0.036(3) 0.009(4)
C1S 0.045(3) 0.080(5) 0.067(4) -0.025(4) 0.014(3) 0.026(4)
C2S 0.044(3) 0.075(5) 0.137(6) -0.005(4) 0.022(4) 0.034(3)
N2S 0.051(3) 0.054(4) 0.101(5) 0.022(3) 0.012(3) 0.029(3)
C3S 0.042(4) 0.024(3) 0.056(4) 0.012(3) 0.026(3) 0.013(3)
C4S 0.030(2) 0.050(3) 0.039(3) 0.010(2) 0.017(2) 0.015(2)
N2A 0.031(7) 0.043(9) 0.039(8) 0.005(7) 0.000(6) 0.021(7)
C3A 0.032(6) 0.033(7) 0.028(6) 0.000(5) 0.011(5) 0.012(5)
C4A 0.030(2) 0.050(3) 0.039(3) 0.010(2) 0.017(2) 0.015(2)
N3S 0.035(11) 0.039(13) 0.041(11) 0.017(9) 0.010(9) 0.004(9)
C5S 0.026(6) 0.026(6) 0.029(6) -0.001(4) 0.002(4) 0.008(5)
C6S 0.028(12) 0.033(14) 0.060(15) -0.005(12) 0.002(11) 0.021(10)

loop_
_atom_type_symbol
_atom_type_description
_atom_type_scat_dispersion_real
_atom_type_scat_dispersion_imag
_atom_type_scat_source
C C 0.0033 0.0016 'International Tables Vol C Tables 4.2.6.8 and 6.1.1.4'
H H 0.0000 0.0000 'International Tables Vol C Tables 4.2.6.8 and 6.1.1.4'
B B 0.0013 0.0007 'International Tables Vol C Tables 4.2.6.8 and 6.1.1.4'
N N 0.0061 0.0033 'International Tables Vol C Tables 4.2.6.8 and 6.1.1.4'
P P 0.1023 0.0942 'International Tables Vol C Tables 4.2.6.8 and 6.1.1.4'
Cl Cl 0.1484 0.1585 'International Tables Vol C Tables 4.2.6.8 and 6.1.1.4'
Pd Pd -0.9988 1.0072 'International Tables Vol C Tables 4.2.6.8 and 6.1.1.4'

loop_
_geom_angle_atom_site_label_1
_geom_angle_atom_site_label_2
_geom_angle_atom_site_label_3
_geom_angle
N1 Pd1 P2 90.51(8)
N1 Pd1 Cl1 176.57(8)
P2 Pd1 Cl1 86.34(3)
N1 Pd1 Cl2 92.34(8)
P2 Pd1 Cl2 174.51(4)
Cl1 Pd1 Cl2 90.91(3)
N1 Pd1 P1 32.06(7)
P2 Pd1 P1 64.97(3)
Cl1 Pd1 P1 146.06(3)
Cl2 Pd1 P1 115.98(3)
N1 P1 C10 106.96(16)
N1 P1 C4 120.53(14)
C10 P1 C4 103.47(16)
N1 P1 C3 107.12(15)
C10 P1 C3 109.03(16)
C4 P1 C3 109.30(16)
N1 P1 Pd1 44.05(9)
C10 P1 Pd1 82.96(12)
C4 P1 Pd1 164.46(11)
C3 P1 Pd1 81.22(11)
C16A P2 C22 92.1(6)
C16A P2 C3 113.3(7)
C22 P2 C3 109.99(17)
C22 P2 C16 108.5(2)
C3 P2 C16 101.29(19)
C16A P2 Pd1 120.3(7)
C22 P2 Pd1 115.32(13)
C3 P2 Pd1 105.52(11)
C16 P2 Pd1 115.22(16)
C1 N1 P1 125.4(2)
C1 N1 Pd1 120.8(2)
P1 N1 Pd1 103.89(12)
C2 B3 C1 58.5(2)
C2 B3 B4 105.2(3)
C1 B3 B4 59.2(2)
C2 B3 B8 104.6(3)
C1 B3 B8 106.7(3)
B4 B3 B8 60.5(2)
C2 B3 B7 58.0(2)
C1 B3 B7 106.5(3)
B4 B3 B7 108.6(3)
B8 B3 B7 60.2(2)
C1 B4 B3 59.5(2)
C1 B4 B9 106.2(3)
B3 B4 B9 108.2(3)
C1 B4 B8 106.3(3)
B3 B4 B8 59.8(2)
B9 B4 B8 60.4(2)
C1 B4 B5 58.6(2)
B3 B4 B5 107.9(3)
B9 B4 B5 60.6(2)
B8 B4 B5 108.7(3)
C1 B5 B4 59.1(2)
C1 B5 B6 60.0(2)
B4 B5 B6 108.1(3)
C1 B5 B9 105.6(3)
B4 B5 B9 59.3(2)
B6 B5 B9 107.4(3)
C1 B5 B10 106.3(3)
B4 B5 B10 107.7(3)
B6 B5 B10 59.3(2)
B9 B5 B10 60.2(2)
C2 B6 C1 58.3(2)
C2 B6 B10 104.8(3)
C1 B6 B10 105.6(3)
C2 B6 B11 58.8(2)
C1 B6 B11 106.7(3)
B10 B6 B11 60.4(2)
C2 B6 B5 104.4(3)
C1 B6 B5 58.0(2)
B10 B6 B5 60.4(2)
B11 B6 B5 108.7(3)
C2 B7 B12 104.4(3)
C2 B7 B8 104.9(3)
B12 B7 B8 60.4(3)
C2 B7 B3 59.2(2)
B12 B7 B3 107.7(3)
B8 B7 B3 59.5(2)
C2 B7 B11 58.6(2)
B12 B7 B11 59.8(2)
B8 B7 B11 108.3(3)
B3 B7 B11 108.2(3)
B3 B8 B4 59.7(2)
B3 B8 B7 60.4(2)
B4 B8 B7 108.1(3)
B3 B8 B9 107.4(3)
B4 B8 B9 59.5(2)
B7 B8 B9 108.1(3)
B3 B8 B12 108.0(3)
B4 B8 B12 107.9(3)
B7 B8 B12 59.8(2)
B9 B8 B12 60.4(2)
B4 B9 B8 60.1(2)
B4 B9 B5 60.1(2)
B8 B9 B5 108.1(3)
B4 B9 B12 108.0(3)
B8 B9 B12 59.9(2)
B5 B9 B12 107.9(3)
B4 B9 B10 108.1(3)
B8 B9 B10 108.0(3)
B5 B9 B10 59.9(2)
B12 B9 B10 60.1(2)
B6 B10 B11 60.0(2)
B6 B10 B5 60.3(2)
B11 B10 B5 108.3(3)
B6 B10 B9 107.9(3)
B11 B10 B9 107.9(3)
B5 B10 B9 59.9(2)
B6 B10 B12 107.4(3)
B11 B10 B12 59.6(2)
B5 B10 B12 107.8(3)
B9 B10 B12 59.9(2)
C2 B11 B6 58.6(2)
C2 B11 B12 103.7(3)
B6 B11 B12 107.9(3)
C2 B11 B10 104.0(3)
B6 B11 B10 59.6(2)
B12 B11 B10 60.5(2)
C2 B11 B7 57.9(2)
B6 B11 B7 107.2(3)
B12 B11 B7 59.6(2)
B10 B11 B7 107.7(3)
B7 B12 B11 60.6(3)
B7 B12 B8 59.8(2)
B11 B12 B8 108.6(3)
B7 B12 B9 107.6(3)
B11 B12 B9 108.1(3)
B8 B12 B9 59.7(2)
B7 B12 B10 108.0(3)
B11 B12 B10 59.8(2)
B8 B12 B10 107.9(3)
B9 B12 B10 60.0(2)
N1 C1 C2 114.6(3)
N1 C1 B5 126.7(3)
C2 C1 B5 108.3(3)
N1 C1 B4 126.2(3)
C2 C1 B4 108.2(3)
B5 C1 B4 62.3(2)
N1 C1 B3 115.6(3)
C2 C1 B3 60.4(2)
B5 C1 B3 112.3(3)
B4 C1 B3 61.2(2)
N1 C1 B6 117.1(3)
C2 C1 B6 59.4(2)
B5 C1 B6 61.9(2)
B4 C1 B6 112.2(3)
B3 C1 B6 111.3(3)
C1 C2 B7 112.4(3)
C1 C2 B6 62.3(2)
B7 C2 B6 115.2(3)
C1 C2 B11 113.0(3)
B7 C2 B11 63.5(2)
B6 C2 B11 62.6(2)
C1 C2 B3 61.1(2)
B7 C2 B3 62.7(2)
B6 C2 B3 114.3(3)
B11 C2 B3 115.1(3)
P1 C3 P2 103.81(17)
C9 C4 C5 120.0(3)
C9 C4 P1 122.2(3)
C5 C4 P1 117.5(3)
C6 C5 C4 119.4(4)
C7 C6 C5 120.2(3)
C6 C7 C8 120.6(3)
C7 C8 C9 120.0(4)
C4 C9 C8 119.8(3)
C11 C10 C15 120.3(3)
C11 C10 P1 121.8(3)
C15 C10 P1 117.7(3)
C12 C11 C10 119.6(4)
C13 C12 C11 120.4(4)
C12 C13 C14 120.3(4)
C13 C14 C15 119.9(4)
C14 C15 C10 119.3(4)
C21 C16 C17 119.6(4)
C21 C16 P2 122.8(4)
C17 C16 P2 117.5(4)
C18 C17 C16 120.0(5)
C19 C18 C17 120.4(5)
C20 C19 C18 119.4(4)
C19 C20 C21 120.7(5)
C16 C21 C20 120.0(5)
C17A C16A C21A 120.0
C17A C16A P2 119.2(11)
C21A C16A P2 119.2(10)
C18A C17A C16A 120.0
C19A C18A C17A 120.0
C18A C19A C20A 120.0
C21A C20A C19A 120.0
C20A C21A C16A 120.0
C23 C22 C27 119.6(4)
C23 C22 P2 122.2(3)
C27 C22 P2 118.0(3)
C22 C23 C24 121.4(4)
C23 C24 C25 117.3(5)
C26 C25 C24 121.6(4)
C25 C26 C27 119.7(4)
C26 C27 C22 120.1(5)
N101 Pd2 P102 88.13(8)
N101 Pd2 Cl3 176.06(8)
P102 Pd2 Cl3 88.36(3)
N101 Pd2 Cl4 92.69(8)
P102 Pd2 Cl4 177.73(3)
Cl3 Pd2 Cl4 90.89(3)
N101 Pd2 P101 32.06(7)
P102 Pd2 P101 66.11(3)
Cl3 Pd2 P101 144.17(3)
Cl4 Pd2 P101 115.48(3)
N101 P101 C104 119.55(15)
N101 P101 C110 107.20(16)
C104 P101 C110 103.42(16)
N101 P101 C103 107.54(15)
C104 P101 C103 109.57(16)
C110 P101 C103 109.18(16)
N101 P101 Pd2 43.93(10)
C104 P101 Pd2 163.23(11)
C110 P101 Pd2 82.75(12)
C103 P101 Pd2 82.36(11)
C116 P102 C122 107.45(15)
C116 P102 C103 107.04(16)
C122 P102 C103 105.87(15)
C116 P102 Pd2 112.20(12)
C122 P102 Pd2 117.67(12)
C103 P102 Pd2 105.95(11)
C101 N101 P101 126.0(2)
C101 N101 Pd2 120.1(2)
P101 N101 Pd2 104.00(13)
C102 B103 C101 57.7(2)
C102 B103 B108 104.3(3)
C101 B103 B108 105.2(3)
C102 B103 B107 58.5(2)
C101 B103 B107 105.6(3)
B108 B103 B107 60.1(3)
C102 B103 B104 103.7(3)
C101 B103 B104 58.1(2)
B108 B103 B104 60.1(2)
B107 B103 B104 107.8(3)
C101 B104 B108 106.3(3)
C101 B104 B103 60.2(2)
B108 B104 B103 59.4(3)
C101 B104 B109 105.8(3)
B108 B104 B109 60.6(2)
B103 B104 B109 108.2(3)
C101 B104 B105 59.1(2)
B108 B104 B105 108.6(3)
B103 B104 B105 108.9(3)
B109 B104 B105 59.8(2)
C101 B105 B106 59.0(2)
C101 B105 B109 105.5(3)
B106 B105 B109 107.7(3)
C101 B105 B110 105.7(3)
B106 B105 B110 59.9(2)
B109 B105 B110 60.1(2)
C101 B105 B104 58.4(2)
B106 B105 B104 107.1(3)
B109 B105 B104 60.0(2)
B110 B105 B104 107.8(3)
C102 B106 C101 58.1(2)
C102 B106 B105 105.0(3)
C101 B106 B105 59.2(2)
C102 B106 B110 104.3(3)
C101 B106 B110 106.3(3)
B105 B106 B110 60.5(2)
C102 B106 B111 58.0(2)
C101 B106 B111 106.0(3)
B105 B106 B111 108.5(3)
B110 B106 B111 60.2(2)
C102 B107 B108 104.1(3)
C102 B107 B112 104.1(3)
B108 B107 B112 60.3(3)
C102 B107 B103 58.7(2)
B108 B107 B103 59.6(3)
B112 B107 B103 107.9(3)
C102 B107 B111 58.1(2)
B108 B107 B111 108.4(3)
B112 B107 B111 60.3(3)
B103 B107 B111 107.9(3)
B103 B108 B107 60.3(3)
B103 B108 B104 60.5(2)
B107 B108 B104 108.3(3)
B103 B108 B112 108.2(4)
B107 B108 B112 59.9(3)
B104 B108 B112 107.4(3)
B103 B108 B109 108.5(3)
B107 B108 B109 107.7(3)
B104 B108 B109 60.0(2)
B112 B108 B109 59.4(3)
B112 B109 B105 108.1(3)
B112 B109 B104 107.4(3)
B105 B109 B104 60.1(2)
B112 B109 B110 60.1(3)
B105 B109 B110 60.1(2)
B104 B109 B110 107.8(3)
B112 B109 B108 59.9(3)
B105 B109 B108 107.8(3)
B104 B109 B108 59.4(2)
B110 B109 B108 107.9(4)
B106 B110 B111 60.0(2)
B106 B110 B112 107.7(3)
B111 B110 B112 60.1(3)
B106 B110 B109 107.4(3)
B111 B110 B109 107.7(3)
B112 B110 B109 59.6(3)
B106 B110 B105 59.7(2)
B111 B110 B105 107.8(3)
B112 B110 B105 107.5(3)
B109 B110 B105 59.8(2)
C102 B111 B106 59.1(2)
C102 B111 B107 58.6(2)
B106 B111 B107 108.3(3)
C102 B111 B110 104.9(3)
B106 B111 B110 59.9(2)
B107 B111 B110 108.3(4)
C102 B111 B112 104.1(3)
B106 B111 B112 107.5(3)
B107 B111 B112 59.7(3)
B110 B111 B112 60.0(3)
B109 B112 B107 108.6(3)
B109 B112 B110 60.3(3)
B107 B112 B110 108.4(3)
B109 B112 B108 60.7(3)
B107 B112 B108 59.7(3)
B110 B112 B108 108.7(3)
B109 B112 B111 108.1(3)
B107 B112 B111 60.0(3)
B110 B112 B111 59.9(3)
B108 B112 B111 107.7(3)
N101 C101 C102 115.1(3)
N101 C101 B104 126.3(3)
C102 C101 B104 108.2(3)
N101 C101 B106 115.4(3)
C102 C101 B106 60.6(2)
B104 C101 B106 112.7(3)
N101 C101 B105 125.0(3)
C102 C101 B105 108.9(3)
B104 C101 B105 62.5(2)
B106 C101 B105 61.8(2)
N101 C101 B103 117.0(3)
C102 C101 B103 59.7(2)
B104 C101 B103 61.8(2)
B106 C101 B103 112.1(3)
B105 C101 B103 112.9(3)
C101 C102 B111 112.6(3)
C101 C102 B107 113.1(3)
B111 C102 B107 63.3(3)
C101 C102 B103 62.6(2)
B111 C102 B103 115.6(3)
B107 C102 B103 62.8(3)
C101 C102 B106 61.3(2)
B111 C102 B106 62.9(2)
B107 C102 B106 115.3(3)
B103 C102 B106 115.1(3)
P101 C103 P102 105.11(17)
C109 C104 C105 120.1(3)
C109 C104 P101 121.9(3)
C105 C104 P101 117.7(3)
C106 C105 C104 120.3(4)
C105 C106 C107 119.3(4)
C108 C107 C106 120.7(4)
C107 C108 C109 120.6(4)
C104 C109 C108 119.0(3)
C115 C110 C111 119.5(3)
C115 C110 P101 122.5(3)
C111 C110 P101 117.7(3)
C112 C111 C110 119.9(4)
C113 C112 C111 119.8(4)
C112 C113 C114 120.9(4)
C113 C114 C115 119.9(4)
C110 C115 C114 120.0(3)
C117 C116 C121 119.9(3)
C117 C116 P102 121.4(3)
C121 C116 P102 118.7(3)
C118 C117 C116 118.8(4)
C119 C118 C117 121.3(4)
C118 C119 C120 119.9(4)
C121 C120 C119 119.9(4)
C120 C121 C116 120.1(4)
C127 C122 C123 120.4(3)
C127 C122 P102 120.5(3)
C123 C122 P102 119.1(3)
C124 C123 C122 119.5(3)
C123 C124 C125 120.4(3)
C126 C125 C124 119.8(3)
C125 C126 C127 120.3(3)
C122 C127 C126 119.5(3)
N1S C1S C2S 179.7(8)
N2S C3S C4S 176.1(7)
N2A C3A C4A 176(2)
N3S C5S C6S 178(2)

loop_
_geom_bond_atom_site_label_1
_geom_bond_atom_site_label_2
_geom_bond_distance
Pd1 N1 2.132(3)
Pd1 P2 2.2248(10)
Pd1 Cl1 2.2948(9)
Pd1 Cl2 2.3725(9)
Pd1 P1 2.9768(10)
P1 N1 1.628(3)
P1 C10 1.790(4)
P1 C4 1.796(3)
P1 C3 1.808(3)
P2 C16A 1.629(13)
P2 C22 1.791(4)
P2 C3 1.832(3)
P2 C16 1.849(5)
N1 C1 1.417(4)
B3 C2 1.713(5)
B3 C1 1.725(5)
B3 B4 1.755(6)
B3 B8 1.756(6)
B3 B7 1.772(6)
B4 C1 1.720(5)
B4 B9 1.759(6)
B4 B8 1.769(6)
B4 B5 1.774(6)
B5 C1 1.711(5)
B5 B6 1.781(6)
B5 B9 1.782(6)
B5 B10 1.783(6)
B6 C2 1.699(5)
B6 C1 1.748(5)
B6 B10 1.763(6)
B6 B11 1.769(6)
B7 C2 1.691(5)
B7 B12 1.769(6)
B7 B8 1.769(6)
B7 B11 1.788(6)
B8 B9 1.775(6)
B8 B12 1.778(6)
B9 B12 1.787(6)
B9 B10 1.789(6)
B10 B11 1.776(6)
B10 B12 1.789(6)
B11 C2 1.704(5)
B11 B12 1.773(6)
C1 C2 1.680(5)
C4 C9 1.379(5)
C4 C5 1.403(5)
C5 C6 1.386(5)
C6 C7 1.373(5)
C7 C8 1.378(5)
C8 C9 1.390(5)
C10 C11 1.384(5)
C10 C15 1.400(5)
C11 C12 1.380(5)
C12 C13 1.380(6)
C13 C14 1.382(6)
C14 C15 1.389(6)
C16 C21 1.382(7)
C16 C17 1.392(6)
C17 C18 1.389(6)
C18 C19 1.384(7)
C19 C20 1.381(7)
C20 C21 1.388(6)
C16A C17A 1.3900
C16A C21A 1.3900
C17A C18A 1.3900
C18A C19A 1.3900
C19A C20A 1.3900
C20A C21A 1.3900
C22 C23 1.356(6)
C22 C27 1.406(5)
C23 C24 1.398(6)
C24 C25 1.404(7)
C25 C26 1.362(7)
C26 C27 1.370(6)
Pd2 N101 2.118(3)
Pd2 P102 2.2219(9)
Pd2 Cl3 2.2888(9)
Pd2 Cl4 2.3717(9)
Pd2 P101 2.9621(10)
P101 N101 1.621(3)
P101 C104 1.791(4)
P101 C110 1.791(3)
P101 C103 1.800(3)
P102 C116 1.803(3)
P102 C122 1.822(3)
P102 C103 1.846(3)
N101 C101 1.430(4)
B103 C102 1.703(6)
B103 C101 1.750(5)
B103 B108 1.759(6)
B103 B107 1.772(6)
B103 B104 1.777(6)
B104 C101 1.713(5)
B104 B108 1.772(6)
B104 B109 1.782(6)
B104 B105 1.784(6)
B105 C101 1.724(5)
B105 B106 1.769(6)
B105 B109 1.778(6)
B105 B110 1.783(6)
B106 C102 1.708(5)
B106 C101 1.721(5)
B106 B110 1.773(6)
B106 B111 1.774(6)
B107 C102 1.698(6)
B107 B108 1.768(7)
B107 B112 1.772(7)
B107 B111 1.777(7)
B108 B112 1.780(7)
B108 B109 1.793(6)
B109 B112 1.769(7)
B109 B110 1.783(6)
B110 B111 1.778(6)
B110 B112 1.779(6)
B111 C102 1.689(6)
B111 B112 1.781(7)
C101 C102 1.665(5)
C104 C109 1.389(5)
C104 C105 1.393(5)
C105 C106 1.382(5)
C106 C107 1.384(6)
C107 C108 1.374(5)
C108 C109 1.390(5)
C110 C115 1.383(5)
C110 C111 1.398(5)
C111 C112 1.384(5)
C112 C113 1.371(6)
C113 C114 1.376(6)
C114 C115 1.386(5)
C116 C117 1.390(5)
C116 C121 1.401(5)
C117 C118 1.389(5)
C118 C119 1.374(6)
C119 C120 1.385(6)
C120 C121 1.378(5)
C122 C127 1.377(5)
C122 C123 1.391(5)
C123 C124 1.380(5)
C124 C125 1.382(5)
C125 C126 1.376(5)
C126 C127 1.392(5)
N1S C1S 1.103(8)
C1S C2S 1.467(8)
N2S C3S 1.137(7)
C3S C4S 1.430(7)
N2A C3A 1.101(16)
C3A C4A 1.401(15)
N3S C5S 1.18(3)
C5S C6S 1.43(3)
